data_1504221
loop_
_publ_author_name
'Zhang, Xiaoxiang'
'Teo, Wan Teng'
'Chan, Philip Wai Hong'

_publ_section_title
;
 Ytterbium(III) triflate catalyzed tandem Friedel-Crafts
 alkylation/hydroarylation of propargylic alcohols with phenols as an
 expedient route to indenols.
;
_journal_issue 21
_journal_name_full 'Organic letters'
_journal_page_first 4990
_journal_page_last 4993
_journal_paper_doi 10.1021/ol901981s
_journal_volume 11
_journal_year 2009
_chemical_formula_moiety 'C29 H22 O2'
_chemical_formula_sum 'C29 H22 O2'
_chemical_formula_weight 402.47
_chemical_name_systematic
;

 ?

;
_space_group_IT_number 15
_symmetry_cell_setting monoclinic
_symmetry_space_group_name_Hall '-C 2yc'
_symmetry_space_group_name_H-M 'C 1 2/c 1'
_atom_sites_solution_hydrogens geom
_atom_sites_solution_primary direct
_atom_sites_solution_secondary difmap
_audit_creation_method SHELXL-97
_cell_angle_alpha 90.00
_cell_angle_beta 118.749(3)
_cell_angle_gamma 90.00
_cell_formula_units_Z 8
_cell_length_a 25.5017(11)
_cell_length_b 10.0101(4)
_cell_length_c 18.5411(9)
_cell_measurement_reflns_used 7022
_cell_measurement_temperature 173(2)
_cell_measurement_theta_max 28.48
_cell_measurement_theta_min 2.23
_cell_volume 4149.6(3)
_computing_cell_refinement 'Bruker SMART'
_computing_data_collection 'Bruker SMART'
_computing_data_reduction 'Bruker SAINT'
_computing_molecular_graphics 'Bruker SHELXTL'
_computing_publication_material 'Bruker SHELXTL'
_computing_structure_refinement 'SHELXL-97 (Sheldrick, 1997)'
_computing_structure_solution 'SHELXS-97 (Sheldrick, 1990)'
_diffrn_ambient_temperature 173(2)
_diffrn_measured_fraction_theta_full 0.991
_diffrn_measured_fraction_theta_max 0.991
_diffrn_measurement_device_type 'CCD area detector'
_diffrn_measurement_method 'phi and omega scans'
_diffrn_radiation_monochromator graphite
_diffrn_radiation_source 'fine-focus sealed tube'
_diffrn_radiation_type MoK\a
_diffrn_radiation_wavelength 0.71073
_diffrn_reflns_av_R_equivalents 0.0478
_diffrn_reflns_av_sigmaI/netI 0.0472
_diffrn_reflns_limit_h_max 36
_diffrn_reflns_limit_h_min -36
_diffrn_reflns_limit_k_max 14
_diffrn_reflns_limit_k_min -13
_diffrn_reflns_limit_l_max 26
_diffrn_reflns_limit_l_min -26
_diffrn_reflns_number 32694
_diffrn_reflns_theta_full 31.18
_diffrn_reflns_theta_max 31.18
_diffrn_reflns_theta_min 1.82
_exptl_absorpt_coefficient_mu 0.079
_exptl_absorpt_correction_T_max 0.9781
_exptl_absorpt_correction_T_min 0.9735
_exptl_absorpt_correction_type multi-scan
_exptl_absorpt_process_details sadabs
_exptl_crystal_colour brown
_exptl_crystal_density_diffrn 1.288
_exptl_crystal_density_method 'not measured'
_exptl_crystal_description block
_exptl_crystal_F_000 1696
_exptl_crystal_size_max 0.34
_exptl_crystal_size_mid 0.30
_exptl_crystal_size_min 0.28
_refine_diff_density_max 0.432
_refine_diff_density_min -0.501
_refine_diff_density_rms 0.160
_refine_ls_extinction_method none
_refine_ls_goodness_of_fit_ref 1.088
_refine_ls_hydrogen_treatment constr
_refine_ls_matrix_type full
_refine_ls_number_parameters 282
_refine_ls_number_reflns 6667
_refine_ls_number_restraints 0
_refine_ls_restrained_S_all 1.088
_refine_ls_R_factor_all 0.0883
_refine_ls_R_factor_gt 0.0515
_refine_ls_shift/su_max 0.000
_refine_ls_shift/su_mean 0.000
_refine_ls_structure_factor_coef Fsqd
_refine_ls_weighting_details 'calc w=1/[\s^2^(Fo^2^)+(0.0902P)^2^+0.5238P] where P=(Fo^2^+2Fc^2^)/3'
_refine_ls_weighting_scheme calc
_refine_ls_wR_factor_gt 0.1372
_refine_ls_wR_factor_ref 0.1701
_reflns_number_gt 4578
_reflns_number_total 6667
_reflns_threshold_expression >2sigma(I)
_cod_data_source_file ol901981s_si_002.cif
_cod_data_source_block chan40
_cod_depositor_comments
;
The following automatic conversions were performed:

'_symmetry_cell_setting' value 'Monoclinic' changed to 'monoclinic'
according to /home/saulius/struct/CIF-dictionaries/cif_core.dic
dictionary named 'cif_core.dic' version 2.4.2 from 2011-04-26.

Automatic conversion script
Id: cif_fix_values 1715 2011-07-08 13:25:40Z adriana 
;
_cod_original_sg_symbol_H-M C2/c
_cod_database_code 1504221

loop_
_symmetry_equiv_pos_as_xyz
'x, y, z'
'-x, y, -z+1/2'
'x+1/2, y+1/2, z'
'-x+1/2, y+1/2, -z+1/2'
'-x, -y, -z'
'x, -y, z-1/2'
'-x+1/2, -y+1/2, -z'
'x+1/2, -y+1/2, z-1/2'

loop_
_atom_site_label
_atom_site_type_symbol
_atom_site_fract_x
_atom_site_fract_y
_atom_site_fract_z
_atom_site_U_iso_or_equiv
_atom_site_adp_type
_atom_site_occupancy
_atom_site_symmetry_multiplicity
_atom_site_calc_flag
_atom_site_refinement_flags
C1 C 0.07487(7) 0.82238(16) 0.47216(10) 0.0329(4) Uani 1 1 d .
H1A H 0.0575 0.8595 0.5049 0.049 Uiso 1 1 calc R
H1B H 0.0575 0.7342 0.4513 0.049 Uiso 1 1 calc R
H1C H 0.0662 0.8819 0.4258 0.049 Uiso 1 1 calc R
C2 C 0.14130(6) 0.80946(14) 0.52503(8) 0.0213(3) Uani 1 1 d .
C3 C 0.16964(6) 0.69071(14) 0.51010(8) 0.0220(3) Uani 1 1 d .
C4 C 0.23365(6) 0.66301(14) 0.56562(9) 0.0216(3) Uani 1 1 d .
C5 C 0.25824(7) 0.53333(15) 0.55422(10) 0.0292(3) Uani 1 1 d .
H5A H 0.3012 0.5287 0.5930 0.044 Uiso 1 1 calc R
H5B H 0.2518 0.5278 0.4978 0.044 Uiso 1 1 calc R
H5C H 0.2378 0.4588 0.5645 0.044 Uiso 1 1 calc R
C6 C 0.26689(6) 0.75112(14) 0.62449(8) 0.0211(3) Uani 1 1 d .
H6 H 0.3082 0.7339 0.6596 0.025 Uiso 1 1 calc R
C7 C 0.24047(6) 0.87160(13) 0.63486(8) 0.0190(3) Uani 1 1 d .
C8 C 0.17648(6) 0.89575(13) 0.58496(8) 0.0192(3) Uani 1 1 d .
C9 C 0.16022(6) 1.02387(13) 0.61432(8) 0.0201(3) Uani 1 1 d .
C10 C 0.12998(6) 1.12494(13) 0.54416(8) 0.0215(3) Uani 1 1 d .
C11 C 0.06842(7) 1.14543(15) 0.50332(10) 0.0280(3) Uani 1 1 d .
H11 H 0.0441 1.0997 0.5212 0.034 Uiso 1 1 calc R
C12 C 0.04201(7) 1.23208(16) 0.43658(10) 0.0334(4) Uani 1 1 d .
H12 H -0.0001 1.2444 0.4092 0.040 Uiso 1 1 calc R
C13 C 0.07650(8) 1.30014(16) 0.40994(10) 0.0344(4) Uani 1 1 d .
H13 H 0.0583 1.3595 0.3645 0.041 Uiso 1 1 calc R
C14 C 0.13756(8) 1.28125(16) 0.44983(10) 0.0317(3) Uani 1 1 d .
H14 H 0.1616 1.3278 0.4317 0.038 Uiso 1 1 calc R
C15 C 0.16427(7) 1.19452(15) 0.51634(9) 0.0257(3) Uani 1 1 d .
H15 H 0.2064 1.1824 0.5432 0.031 Uiso 1 1 calc R
C16 C 0.12782(6) 0.99781(14) 0.66434(9) 0.0215(3) Uani 1 1 d .
C17 C 0.10304(7) 1.10454(15) 0.68652(10) 0.0278(3) Uani 1 1 d .
H17 H 0.1035 1.1918 0.6666 0.033 Uiso 1 1 calc R
C18 C 0.07791(7) 1.08389(18) 0.73724(10) 0.0330(4) Uani 1 1 d .
H18 H 0.0606 1.1568 0.7511 0.040 Uiso 1 1 calc R
C19 C 0.07781(7) 0.95777(17) 0.76797(10) 0.0333(4) Uani 1 1 d .
H19 H 0.0605 0.9439 0.8028 0.040 Uiso 1 1 calc R
C20 C 0.10303(8) 0.85264(17) 0.74752(10) 0.0337(4) Uani 1 1 d .
H20 H 0.1033 0.7661 0.7687 0.040 Uiso 1 1 calc R
C21 C 0.12799(7) 0.87200(15) 0.69632(9) 0.0278(3) Uani 1 1 d .
H21 H 0.1454 0.7986 0.6830 0.033 Uiso 1 1 calc R
C22 C 0.22338(6) 1.07453(14) 0.67964(8) 0.0206(3) Uani 1 1 d .
C23 C 0.26809(6) 0.97090(13) 0.69078(8) 0.0193(3) Uani 1 1 d .
C24 C 0.33117(6) 0.97784(13) 0.75437(8) 0.0199(3) Uani 1 1 d .
C25 C 0.34491(7) 0.99659(15) 0.83621(9) 0.0265(3) Uani 1 1 d .
H25 H 0.3136 1.0114 0.8492 0.032 Uiso 1 1 calc R
C26 C 0.40362(7) 0.99377(17) 0.89852(10) 0.0321(4) Uani 1 1 d .
H26 H 0.4125 1.0043 0.9542 0.039 Uiso 1 1 calc R
C27 C 0.44938(7) 0.97552(16) 0.87928(10) 0.0323(4) Uani 1 1 d .
H27 H 0.4898 0.9739 0.9219 0.039 Uiso 1 1 calc R
C28 C 0.43640(7) 0.95972(16) 0.79837(10) 0.0312(3) Uani 1 1 d .
H28 H 0.4680 0.9486 0.7856 0.037 Uiso 1 1 calc R
C29 C 0.37741(6) 0.95991(14) 0.73544(9) 0.0253(3) Uani 1 1 d .
H29 H 0.3687 0.9479 0.6799 0.030 Uiso 1 1 calc R
O1 O 0.13960(5) 0.61401(11) 0.45285(7) 0.0321(3) Uani 1 1 d .
O2 O 0.23345(5) 1.18110(10) 0.71475(7) 0.0297(3) Uani 1 1 d .

loop_
_atom_site_aniso_label
_atom_site_aniso_U_11
_atom_site_aniso_U_22
_atom_site_aniso_U_33
_atom_site_aniso_U_23
_atom_site_aniso_U_13
_atom_site_aniso_U_12
C1 0.0216(7) 0.0303(8) 0.0365(9) -0.0070(7) 0.0058(6) -0.0027(6)
C2 0.0201(6) 0.0202(7) 0.0220(6) -0.0016(5) 0.0089(5) -0.0018(5)
C3 0.0258(7) 0.0207(7) 0.0206(6) -0.0022(5) 0.0121(6) -0.0034(5)
C4 0.0272(7) 0.0188(7) 0.0230(7) -0.0004(5) 0.0155(6) -0.0002(5)
C5 0.0341(8) 0.0205(7) 0.0358(8) -0.0048(6) 0.0190(7) 0.0019(6)
C6 0.0205(6) 0.0200(7) 0.0233(7) 0.0007(5) 0.0110(5) 0.0023(5)
C7 0.0181(6) 0.0194(6) 0.0186(6) 0.0003(5) 0.0081(5) -0.0006(5)
C8 0.0195(6) 0.0180(6) 0.0201(6) 0.0001(5) 0.0095(5) 0.0006(5)
C9 0.0182(6) 0.0179(6) 0.0229(6) -0.0008(5) 0.0089(5) 0.0010(5)
C10 0.0213(6) 0.0182(6) 0.0226(7) -0.0025(5) 0.0086(5) 0.0014(5)
C11 0.0225(7) 0.0267(8) 0.0317(8) 0.0011(6) 0.0106(6) 0.0012(6)
C12 0.0272(8) 0.0323(9) 0.0304(8) 0.0023(7) 0.0057(6) 0.0080(6)
C13 0.0430(9) 0.0266(8) 0.0281(8) 0.0054(6) 0.0126(7) 0.0077(7)
C14 0.0410(9) 0.0254(8) 0.0315(8) 0.0016(6) 0.0197(7) -0.0016(6)
C15 0.0265(7) 0.0227(7) 0.0275(7) -0.0011(6) 0.0127(6) 0.0004(5)
C16 0.0179(6) 0.0231(7) 0.0222(6) -0.0013(5) 0.0085(5) -0.0007(5)
C17 0.0289(7) 0.0241(8) 0.0341(8) 0.0002(6) 0.0180(7) 0.0030(6)
C18 0.0314(8) 0.0352(9) 0.0379(9) -0.0031(7) 0.0211(7) 0.0045(7)
C19 0.0307(8) 0.0418(9) 0.0335(8) -0.0013(7) 0.0202(7) -0.0051(7)
C20 0.0421(9) 0.0290(8) 0.0336(8) 0.0028(7) 0.0211(8) -0.0045(7)
C21 0.0322(8) 0.0233(7) 0.0290(7) 0.0002(6) 0.0157(6) 0.0008(6)
C22 0.0192(6) 0.0209(7) 0.0204(6) -0.0016(5) 0.0086(5) -0.0005(5)
C23 0.0188(6) 0.0195(6) 0.0191(6) -0.0003(5) 0.0087(5) 0.0006(5)
C24 0.0187(6) 0.0179(6) 0.0206(6) -0.0008(5) 0.0074(5) -0.0008(5)
C25 0.0248(7) 0.0292(8) 0.0235(7) -0.0039(6) 0.0101(6) 0.0005(6)
C26 0.0289(8) 0.0353(9) 0.0224(7) -0.0043(6) 0.0045(6) -0.0001(7)
C27 0.0205(7) 0.0289(8) 0.0323(8) -0.0026(6) 0.0005(6) -0.0024(6)
C28 0.0195(7) 0.0330(8) 0.0401(9) -0.0034(7) 0.0135(7) -0.0026(6)
C29 0.0229(7) 0.0265(7) 0.0270(7) -0.0017(6) 0.0125(6) -0.0032(6)
O1 0.0353(6) 0.0271(6) 0.0294(6) -0.0106(4) 0.0121(5) -0.0051(5)
O2 0.0279(6) 0.0243(6) 0.0320(6) -0.0090(4) 0.0104(5) -0.0004(4)

loop_
_atom_type_symbol
_atom_type_description
_atom_type_scat_dispersion_real
_atom_type_scat_dispersion_imag
_atom_type_scat_source
C C 0.0033 0.0016 'International Tables Vol C Tables 4.2.6.8 and 6.1.1.4'
H H 0.0000 0.0000 'International Tables Vol C Tables 4.2.6.8 and 6.1.1.4'
O O 0.0106 0.0060 'International Tables Vol C Tables 4.2.6.8 and 6.1.1.4'

loop_
_geom_angle_atom_site_label_1
_geom_angle_atom_site_label_2
_geom_angle_atom_site_label_3
_geom_angle
C8 C2 C3 118.35(12)
C8 C2 C1 125.20(13)
C3 C2 C1 116.44(12)
O1 C3 C4 120.23(13)
O1 C3 C2 120.15(13)
C4 C3 C2 119.60(12)
C6 C4 C3 119.84(12)
C6 C4 C5 122.71(13)
C3 C4 C5 117.43(12)
C4 C6 C7 120.46(13)
C23 C7 C6 127.54(12)
C23 C7 C8 111.91(12)
C6 C7 C8 120.49(12)
C2 C8 C7 120.90(12)
C2 C8 C9 130.05(12)
C7 C8 C9 109.03(11)
C8 C9 C10 111.37(11)
C8 C9 C16 113.00(11)
C10 C9 C16 115.38(11)
C8 C9 C22 101.16(10)
C10 C9 C22 110.75(11)
C16 C9 C22 103.94(10)
C11 C10 C15 117.93(13)
C11 C10 C9 122.35(12)
C15 C10 C9 119.63(12)
C12 C11 C10 120.85(15)
C13 C12 C11 120.50(15)
C12 C13 C14 119.40(15)
C13 C14 C15 120.46(15)
C14 C15 C10 120.86(14)
C21 C16 C17 118.36(13)
C21 C16 C9 121.33(12)
C17 C16 C9 119.93(12)
C18 C17 C16 120.48(14)
C17 C18 C19 120.55(15)
C20 C19 C18 119.29(14)
C19 C20 C21 120.66(15)
C20 C21 C16 120.64(14)
O2 C22 C23 126.31(12)
O2 C22 C9 125.13(12)
C23 C22 C9 108.55(11)
C7 C23 C24 127.65(12)
C7 C23 C22 108.87(12)
C24 C23 C22 123.46(12)
C29 C24 C25 119.37(13)
C29 C24 C23 121.61(12)
C25 C24 C23 118.96(12)
C26 C25 C24 120.67(14)
C25 C26 C27 119.64(15)
C28 C27 C26 120.19(14)
C27 C28 C29 120.55(14)
C28 C29 C24 119.55(14)

loop_
_geom_bond_atom_site_label_1
_geom_bond_atom_site_label_2
_geom_bond_distance
C1 C2 1.500(2)
C2 C8 1.3516(19)
C2 C3 1.485(2)
C3 O1 1.2333(16)
C3 C4 1.478(2)
C4 C6 1.3408(19)
C4 C5 1.5002(19)
C6 C7 1.4387(19)
C7 C23 1.3625(18)
C7 C8 1.4579(18)
C8 C9 1.5263(19)
C9 C10 1.5314(19)
C9 C16 1.5325(19)
C9 C22 1.5626(19)
C10 C11 1.3916(19)
C10 C15 1.396(2)
C11 C12 1.391(2)
C12 C13 1.378(2)
C13 C14 1.378(2)
C14 C15 1.389(2)
C16 C21 1.391(2)
C16 C17 1.400(2)
C17 C18 1.385(2)
C18 C19 1.386(2)
C19 C20 1.378(2)
C20 C21 1.388(2)
C22 O2 1.2112(16)
C22 C23 1.4805(19)
C23 C24 1.4692(18)
C24 C29 1.394(2)
C24 C25 1.396(2)
C25 C26 1.383(2)
C26 C27 1.387(2)
C27 C28 1.381(2)
C28 C29 1.391(2)
